data_4305415
loop_
_publ_author_name
'Sebastian Mirtschin'
'Elvira Krasniqi'
'Rosario Scopelliti'
'Kay Severin'

_publ_contact_author_address
;
Institut des Sciences et Ingenierie Chimiques 
Ecole Polytechnique Federale de Lausanne
1015 Lausanne
Switzerland
;
_publ_contact_author_email kay.severin@epfl.ch
_publ_contact_author_fax '+41 21 693 9305'
_publ_contact_author_name 'Kay Severin'
_publ_contact_author_phone '+41 21 693 9302'
_publ_section_title
;
Coordination Cages of Rhodium and Iridium as Exoreceptors for Alkali Metal
Ions
;
_journal_name_full 'Inorganic Chemistry'
_journal_page_first 6375
_journal_page_last 6381
_journal_paper_doi 10.1021/ic800410x
_journal_volume 47
_journal_year 2008
_chemical_formula_moiety 'C108 H132 K2 N6 O30 Rh6, 6(C H4 O)'
_chemical_formula_sum 'C114 H156 K2 N6 O36 Rh6'
_chemical_formula_weight 2882.11
_chemical_name_systematic
; 
 ? 
;
_space_group_IT_number 2
_symmetry_cell_setting triclinic
_symmetry_space_group_name_Hall '-P 1'
_symmetry_space_group_name_H-M 'P -1'
_atom_sites_solution_hydrogens geom
_atom_sites_solution_primary direct
_atom_sites_solution_secondary difmap
_audit_creation_method SHELXL-97
_cell_angle_alpha 72.04(2)
_cell_angle_beta 66.871(15)
_cell_angle_gamma 76.063(12)
_cell_formula_units_Z 1
_cell_length_a 15.233(2)
_cell_length_b 15.258(3)
_cell_length_c 18.261(6)
_cell_measurement_reflns_used 151
_cell_measurement_temperature 100(2)
_cell_measurement_theta_max 24.478
_cell_measurement_theta_min 4.404
_cell_volume 3678.0(16)
_computing_cell_refinement 'Dirax/lsq (Duisenberg & Schreurs, 1989-2000)'
_computing_data_collection 'Collect (Bruker AXS BV, 1997-2004)'
_computing_data_reduction 'EvalCCD (Duisenberg & Schreurs, 1990-2000)'
_computing_molecular_graphics 'Bruker SHELXTL'
_computing_publication_material 'Bruker SHELXTL'
_computing_structure_refinement 'SHELXL-97 (Sheldrick, 1997)'
_computing_structure_solution 'SHELXS-97 (Sheldrick, 1990)'
_diffrn_ambient_temperature 100(2)
_diffrn_measured_fraction_theta_full 0.986
_diffrn_measured_fraction_theta_max 0.986
_diffrn_measurement_device_type 'Bruker APEX II CCD'
_diffrn_measurement_method 'phi and omega scans'
_diffrn_radiation_monochromator graphite
_diffrn_radiation_source 'fine-focus sealed tube'
_diffrn_radiation_type MoK\a
_diffrn_radiation_wavelength 0.71073
_diffrn_reflns_av_R_equivalents 0.1506
_diffrn_reflns_av_sigmaI/netI 0.1817
_diffrn_reflns_limit_h_max 16
_diffrn_reflns_limit_h_min -16
_diffrn_reflns_limit_k_max 16
_diffrn_reflns_limit_k_min -16
_diffrn_reflns_limit_l_max 20
_diffrn_reflns_limit_l_min -20
_diffrn_reflns_number 42789
_diffrn_reflns_theta_full 22.98
_diffrn_reflns_theta_max 22.98
_diffrn_reflns_theta_min 3.31
_exptl_absorpt_coefficient_mu 0.781
_exptl_absorpt_correction_T_max 1.0000
_exptl_absorpt_correction_T_min 0.6100
_exptl_absorpt_correction_type multi-scan
_exptl_absorpt_process_details 'SADABS V2.10, Sheldrick G.M., 2003'
_exptl_crystal_colour yellow
_exptl_crystal_density_diffrn 1.301
_exptl_crystal_density_method 'not measured'
_exptl_crystal_description prismatic
_exptl_crystal_F_000 1478
_exptl_crystal_size_max 0.26
_exptl_crystal_size_mid 0.16
_exptl_crystal_size_min 0.09
_platon_squeeze_details
;
;
_refine_diff_density_max 1.012
_refine_diff_density_min -0.791
_refine_diff_density_rms 0.167
_refine_ls_extinction_coef 0.0015(7)
_refine_ls_extinction_expression Fc^*^=kFc[1+0.001xFc^2^\l^3^/sin(2\q)]^-1/4^
_refine_ls_extinction_method SHELXL
_refine_ls_goodness_of_fit_ref 1.064
_refine_ls_hydrogen_treatment riding
_refine_ls_matrix_type full
_refine_ls_number_parameters 740
_refine_ls_number_reflns 10072
_refine_ls_number_restraints 252
_refine_ls_restrained_S_all 1.072
_refine_ls_R_factor_all 0.1869
_refine_ls_R_factor_gt 0.1045
_refine_ls_shift/su_max 0.001
_refine_ls_shift/su_mean 0.000
_refine_ls_structure_factor_coef Fsqd
_refine_ls_weighting_details 'calc w=1/[\s^2^(Fo^2^)+(0.1574P)^2^+0.0000P] where P=(Fo^2^+2Fc^2^)/3'
_refine_ls_weighting_scheme calc
_refine_ls_wR_factor_gt 0.2524
_refine_ls_wR_factor_ref 0.2913
_reflns_number_gt 5299
_reflns_number_total 10072
_reflns_threshold_expression >2sigma(I)
_cod_data_source_file ic800410x-file001_6.cif
_cod_data_source_block complex_3_2K+
_cod_depositor_comments
;
The following automatic conversions were performed:
'_symmetry_cell_setting' value 'Triclinic' changed to 'triclinic'
according to '/home/saulius/struct/CIF-dictionaries/cif_core.dic'
dictionary named 'cif_core.dic' version 2.4.1 from 2010-06-29.

Automatic conversion script
Id: cif_fix_enum 1527 2010-12-29 10:47:43Z saulius 
;
_cod_original_cell_volume 3677.7(14)
_cod_database_code 4305415

loop_
_symmetry_equiv_pos_as_xyz
'x, y, z'
'-x, -y, -z'

loop_
_atom_site_label
_atom_site_type_symbol
_atom_site_fract_x
_atom_site_fract_y
_atom_site_fract_z
_atom_site_U_iso_or_equiv
_atom_site_adp_type
_atom_site_occupancy
_atom_site_symmetry_multiplicity
_atom_site_calc_flag
_atom_site_refinement_flags
_atom_site_disorder_assembly
_atom_site_disorder_group
Rh1 Rh -0.24925(8) -0.26157(8) 0.26992(8) 0.0363(4) Uani 1 1 d . . .
Rh2 Rh -0.32282(8) 0.28821(8) -0.05005(9) 0.0391(4) Uani 1 1 d . . .
Rh3 Rh 0.06789(9) 0.16588(8) 0.22222(8) 0.0363(4) Uani 1 1 d . . .
K1 K -0.3130(3) 0.1177(2) 0.2736(2) 0.0542(11) Uani 1 1 d D . .
O1 O -0.3003(6) 0.1409(6) -0.0053(7) 0.038(3) Uani 1 1 d . . .
O2 O -0.3298(8) 0.1202(7) 0.1297(8) 0.059(3) Uani 1 1 d . . .
O3 O -0.1946(7) -0.1320(7) -0.1252(7) 0.041(3) Uani 1 1 d . . .
O4 O -0.2213(9) -0.2759(8) -0.0365(8) 0.067(4) Uani 1 1 d . . .
O5 O 0.0129(6) 0.2103(7) 0.1243(6) 0.038(3) Uani 1 1 d . . .
O6 O -0.1458(8) 0.1967(8) 0.1884(7) 0.057(3) Uani 1 1 d . . .
O7 O 0.1356(7) 0.3249(6) -0.1794(6) 0.035(2) Uani 1 1 d . . .
O8 O 0.0300(8) 0.3984(8) -0.2471(8) 0.058(3) Uani 1 1 d . . .
O9 O -0.1362(6) -0.1907(7) 0.2497(6) 0.045(3) Uani 1 1 d . . .
O10 O -0.2104(8) -0.0566(7) 0.2857(7) 0.057(3) Uani 1 1 d . . .
O11 O 0.2210(7) -0.2549(6) 0.1581(6) 0.041(3) Uani 1 1 d . . .
O12 O 0.3018(9) -0.1663(8) 0.1880(9) 0.071(4) Uani 1 1 d . . .
O13 O -0.4045(14) 0.3000(12) 0.2834(14) 0.154(8) Uani 1 1 d D . .
O14 O -0.331(2) 0.1330(19) 0.4298(15) 0.211(11) Uani 1 1 d D . .
O15 O -0.496(3) 0.082(2) 0.381(2) 0.333(19) Uani 1 1 d DU . .
N1 N -0.2689(8) -0.1672(7) 0.1619(8) 0.038(3) Uani 1 1 d . . .
N2 N -0.1933(7) 0.2949(8) -0.0346(8) 0.034(3) Uani 1 1 d . . .
N3 N 0.0511(8) 0.0256(8) 0.2329(8) 0.037(3) Uani 1 1 d . . .
C1 C -0.2879(9) -0.0720(11) 0.1478(11) 0.047(5) Uani 1 1 d . . .
H1 H -0.3028 -0.0455 0.1927 0.057 Uiso 1 1 calc R . .
C2 C -0.2873(10) -0.0117(11) 0.0738(11) 0.038(4) Uani 1 1 d . . .
C3 C -0.2673(9) -0.0487(10) 0.0053(10) 0.033(4) Uani 1 1 d . . .
H3 H -0.2636 -0.0098 -0.0474 0.040 Uiso 1 1 calc R . .
C4 C -0.2536(10) -0.1451(10) 0.0203(10) 0.034(4) Uani 1 1 d . . .
C5 C -0.2556(10) -0.2020(11) 0.0980(11) 0.042(4) Uani 1 1 d . . .
H5 H -0.2473 -0.2676 0.1058 0.050 Uiso 1 1 calc R . .
C6 C -0.3087(12) 0.0906(11) 0.0669(13) 0.047(5) Uani 1 1 d . . .
C7 C -0.2180(12) -0.1912(14) -0.0525(12) 0.056(5) Uani 1 1 d U . .
C8 C -0.1773(10) 0.2600(9) 0.0409(11) 0.038(4) Uani 1 1 d . . .
H8 H -0.2278 0.2380 0.0899 0.046 Uiso 1 1 calc R . .
C9 C -0.0861(10) 0.2584(9) 0.0422(9) 0.028(4) Uani 1 1 d . . .
C10 C -0.0105(11) 0.2916(9) -0.0296(10) 0.033(4) Uani 1 1 d . . .
H10 H 0.0517 0.2886 -0.0279 0.040 Uiso 1 1 calc R . .
C11 C -0.0281(11) 0.3283(9) -0.1016(10) 0.035(4) Uani 1 1 d . . .
C12 C -0.1212(11) 0.3313(9) -0.1018(11) 0.044(4) Uani 1 1 d . . .
H12 H -0.1340 0.3603 -0.1513 0.053 Uiso 1 1 calc R . .
C13 C -0.0724(11) 0.2194(9) 0.1264(9) 0.032(4) Uani 1 1 d . . .
C14 C 0.0499(13) 0.3546(12) -0.1822(12) 0.052(5) Uani 1 1 d . . .
C15 C -0.0310(12) 0.0002(11) 0.2478(9) 0.044(4) Uani 1 1 d . . .
H15 H -0.0875 0.0439 0.2607 0.052 Uiso 1 1 calc R . .
C16 C -0.0413(10) -0.0883(9) 0.2460(8) 0.030(3) Uani 1 1 d . . .
C17 C 0.0433(10) -0.1488(10) 0.2236(9) 0.036(4) Uani 1 1 d . . .
H17 H 0.0408 -0.2066 0.2154 0.044 Uiso 1 1 calc R . .
C18 C 0.1335(11) -0.1264(10) 0.2127(10) 0.042(4) Uani 1 1 d . . .
C19 C 0.1332(12) -0.0377(12) 0.2199(11) 0.056(5) Uani 1 1 d . . .
H19 H 0.1914 -0.0209 0.2156 0.067 Uiso 1 1 calc R . .
C20 C -0.1351(11) -0.1088(10) 0.2604(9) 0.037(4) Uani 1 1 d . . .
C21 C 0.2262(12) -0.1851(12) 0.1827(12) 0.053(5) Uani 1 1 d . . .
C22 C -0.2986(13) -0.3877(11) 0.3458(11) 0.057(5) Uani 1 1 d U . .
C23 C -0.2725(14) -0.3455(15) 0.3904(13) 0.074(6) Uani 1 1 d U . .
C24 C -0.3270(15) -0.2653(13) 0.3958(13) 0.070(6) Uani 1 1 d U . .
C25 C -0.3909(12) -0.2452(11) 0.3567(11) 0.053(5) Uani 1 1 d U . .
C26 C -0.3756(11) -0.3220(13) 0.3251(11) 0.056(5) Uani 1 1 d U . .
C27 C -0.2563(17) -0.4804(15) 0.3226(15) 0.103(8) Uani 1 1 d U . .
H27A H -0.1859 -0.4879 0.3056 0.154 Uiso 1 1 calc R . .
H27B H -0.2745 -0.4819 0.2772 0.154 Uiso 1 1 calc R . .
H27C H -0.2811 -0.5310 0.3700 0.154 Uiso 1 1 calc R . .
C28 C -0.1920(19) -0.3965(19) 0.4293(17) 0.133(10) Uani 1 1 d U . .
H28A H -0.2053 -0.3762 0.4791 0.199 Uiso 1 1 calc R . .
H28B H -0.1289 -0.3809 0.3898 0.199 Uiso 1 1 calc R . .
H28C H -0.1918 -0.4639 0.4432 0.199 Uiso 1 1 calc R . .
C29 C -0.325(2) -0.206(2) 0.4505(19) 0.155(12) Uani 1 1 d U . .
H29A H -0.3537 -0.2369 0.5084 0.233 Uiso 1 1 calc R . .
H29B H -0.3621 -0.1444 0.4387 0.233 Uiso 1 1 calc R . .
H29C H -0.2583 -0.1989 0.4388 0.233 Uiso 1 1 calc R . .
C30 C -0.4580(18) -0.1596(18) 0.3478(17) 0.129(9) Uani 1 1 d U . .
H30A H -0.4988 -0.1494 0.4022 0.193 Uiso 1 1 calc R . .
H30B H -0.4985 -0.1650 0.3194 0.193 Uiso 1 1 calc R . .
H30C H -0.4217 -0.1071 0.3160 0.193 Uiso 1 1 calc R . .
C31 C -0.432(2) -0.330(2) 0.2745(18) 0.137(10) Uani 1 1 d U . .
H31A H -0.4893 -0.3590 0.3111 0.205 Uiso 1 1 calc R . .
H31B H -0.3908 -0.3677 0.2356 0.205 Uiso 1 1 calc R . .
H31C H -0.4508 -0.2675 0.2444 0.205 Uiso 1 1 calc R . .
C32 C -0.4174(13) 0.3850(13) -0.1136(13) 0.065(5) Uani 1 1 d U . .
C33 C -0.4666(12) 0.3168(13) -0.0480(14) 0.062(5) Uani 1 1 d U . .
C34 C -0.4695(13) 0.3155(13) 0.0305(14) 0.073(6) Uani 1 1 d U . .
C35 C -0.4176(13) 0.3861(13) 0.0205(13) 0.063(5) Uani 1 1 d U . .
C36 C -0.3839(11) 0.4298(10) -0.0703(12) 0.050(4) Uani 1 1 d U . .
C37 C -0.3947(16) 0.4114(15) -0.2048(14) 0.093(7) Uani 1 1 d U . .
H37A H -0.3716 0.3552 -0.2259 0.140 Uiso 1 1 calc R . .
H37B H -0.3446 0.4524 -0.2309 0.140 Uiso 1 1 calc R . .
H37C H -0.4529 0.4439 -0.2172 0.140 Uiso 1 1 calc R . .
C38 C -0.5184(15) 0.2512(15) -0.0637(15) 0.092(7) Uani 1 1 d U . .
H38A H -0.5827 0.2823 -0.0637 0.138 Uiso 1 1 calc R . .
H38B H -0.5244 0.1936 -0.0203 0.138 Uiso 1 1 calc R . .
H38C H -0.4807 0.2365 -0.1170 0.138 Uiso 1 1 calc R . .
C39 C -0.5223(18) 0.2517(18) 0.1096(17) 0.123(9) Uani 1 1 d U . .
H39A H -0.5091 0.1883 0.1023 0.185 Uiso 1 1 calc R . .
H39B H -0.5918 0.2730 0.1247 0.185 Uiso 1 1 calc R . .
H39C H -0.5004 0.2525 0.1532 0.185 Uiso 1 1 calc R . .
C40 C -0.4039(19) 0.4028(19) 0.0886(17) 0.128(9) Uani 1 1 d U . .
H40A H -0.4639 0.4348 0.1209 0.191 Uiso 1 1 calc R . .
H40B H -0.3525 0.4416 0.0679 0.191 Uiso 1 1 calc R . .
H40C H -0.3861 0.3433 0.1233 0.191 Uiso 1 1 calc R . .
C41 C -0.3253(15) 0.5103(13) -0.1114(15) 0.092(7) Uani 1 1 d U . .
H41A H -0.2875 0.5081 -0.1684 0.137 Uiso 1 1 calc R . .
H41B H -0.2818 0.5057 -0.0821 0.137 Uiso 1 1 calc R . .
H41C H -0.3689 0.5692 -0.1100 0.137 Uiso 1 1 calc R . .
C42 C 0.1355(15) 0.2273(15) 0.2739(13) 0.067(5) Uani 1 1 d U . .
C43 C 0.0591(17) 0.2904(13) 0.2509(13) 0.074(6) Uani 1 1 d U . .
C44 C -0.0269(13) 0.2535(13) 0.3025(12) 0.059(5) Uani 1 1 d U . .
C45 C -0.0009(15) 0.1672(14) 0.3470(12) 0.068(5) Uani 1 1 d U . .
C46 C 0.0951(15) 0.1521(13) 0.3314(12) 0.065(5) Uani 1 1 d U . .
C47 C 0.2381(17) 0.2436(18) 0.2342(16) 0.110(8) Uani 1 1 d U . .
H47A H 0.2795 0.1847 0.2265 0.165 Uiso 1 1 calc R . .
H47B H 0.2554 0.2689 0.2693 0.165 Uiso 1 1 calc R . .
H47C H 0.2471 0.2880 0.1808 0.165 Uiso 1 1 calc R . .
C48 C 0.049(2) 0.3904(16) 0.1944(16) 0.119(9) Uani 1 1 d U . .
H48A H -0.0067 0.3989 0.1772 0.179 Uiso 1 1 calc R . .
H48B H 0.1074 0.3979 0.1460 0.179 Uiso 1 1 calc R . .
H48C H 0.0392 0.4368 0.2249 0.179 Uiso 1 1 calc R . .
C49 C -0.130(2) 0.294(2) 0.3100(19) 0.145(11) Uani 1 1 d U . .
H49A H -0.1707 0.2445 0.3382 0.217 Uiso 1 1 calc R . .
H49B H -0.1336 0.3221 0.2552 0.217 Uiso 1 1 calc R . .
H49C H -0.1515 0.3416 0.3415 0.217 Uiso 1 1 calc R . .
C50 C -0.0712(19) 0.0953(18) 0.4179(16) 0.120(9) Uani 1 1 d U . .
H50A H -0.0336 0.0341 0.4292 0.181 Uiso 1 1 calc R . .
H50B H -0.1216 0.0902 0.3993 0.181 Uiso 1 1 calc R . .
H50C H -0.1010 0.1183 0.4680 0.181 Uiso 1 1 calc R . .
C51 C 0.164(2) 0.068(2) 0.3599(19) 0.146(11) Uani 1 1 d U . .
H51A H 0.1429 0.0105 0.3651 0.220 Uiso 1 1 calc R . .
H51B H 0.1644 0.0701 0.4131 0.220 Uiso 1 1 calc R . .
H51C H 0.2296 0.0717 0.3195 0.220 Uiso 1 1 calc R . .
C52 C -0.342(2) 0.3717(13) 0.246(2) 0.173(14) Uani 1 1 d DU . .
H52A H -0.3503 0.4060 0.2858 0.259 Uiso 1 1 calc R . .
H52B H -0.3581 0.4146 0.1989 0.259 Uiso 1 1 calc R . .
H52C H -0.2746 0.3429 0.2263 0.259 Uiso 1 1 calc R . .
C53 C -0.320(5) 0.045(3) 0.4884(18) 0.37(4) Uani 1 1 d DU . .
H53A H -0.2775 -0.0021 0.4588 0.548 Uiso 1 1 calc R . .
H53B H -0.3830 0.0241 0.5206 0.548 Uiso 1 1 calc R . .
H53C H -0.2913 0.0527 0.5252 0.548 Uiso 1 1 calc R . .
C54 C -0.5731(16) 0.116(4) 0.347(3) 0.30(3) Uani 1 1 d DU . .
H54A H -0.5960 0.1813 0.3489 0.445 Uiso 1 1 calc R . .
H54B H -0.6264 0.0792 0.3797 0.445 Uiso 1 1 calc R . .
H54C H -0.5491 0.1106 0.2903 0.445 Uiso 1 1 calc R . .
O16 O -0.2567(12) -0.4363(11) 0.0828(11) 0.121(6) Uani 1 1 d U . .
H16 H -0.2500 -0.3858 0.0471 0.181 Uiso 1 1 calc R . .
C55 C -0.1666(17) -0.4925(17) 0.0725(16) 0.108(8) Uani 1 1 d U . .
H55A H -0.1413 -0.4898 0.1134 0.163 Uiso 1 1 calc R . .
H55B H -0.1216 -0.4698 0.0173 0.163 Uiso 1 1 calc R . .
H55C H -0.1741 -0.5569 0.0795 0.163 Uiso 1 1 calc R . .
O17 O -0.1185(13) 0.4793(12) -0.3097(11) 0.125(6) Uani 1 1 d U . .
H17A H -0.0772 0.4620 -0.2865 0.188 Uiso 1 1 calc R . .
C56 C -0.102(2) 0.423(2) -0.361(2) 0.173(14) Uani 1 1 d U . .
H56A H -0.1395 0.3706 -0.3306 0.260 Uiso 1 1 calc R . .
H56B H -0.0337 0.3994 -0.3807 0.260 Uiso 1 1 calc R . .
H56C H -0.1228 0.4587 -0.4074 0.260 Uiso 1 1 calc R . .
O18 O 0.386(3) -0.042(3) 0.235(3) 0.37(2) Uani 1 1 d U . .
H18 H 0.3519 -0.0812 0.2413 0.562 Uiso 1 1 calc R . .
C57 C 0.435(2) -0.010(2) 0.155(2) 0.153(12) Uani 1 1 d U . .
H57A H 0.3907 0.0318 0.1282 0.229 Uiso 1 1 calc R . .
H57B H 0.4634 -0.0633 0.1294 0.229 Uiso 1 1 calc R . .
H57C H 0.4858 0.0227 0.1488 0.229 Uiso 1 1 calc R . .

loop_
_atom_site_aniso_label
_atom_site_aniso_U_11
_atom_site_aniso_U_22
_atom_site_aniso_U_33
_atom_site_aniso_U_23
_atom_site_aniso_U_13
_atom_site_aniso_U_12
Rh1 0.0297(7) 0.0288(7) 0.0390(9) -0.0062(6) 0.0051(6) -0.0151(5)
Rh2 0.0214(7) 0.0274(7) 0.0651(10) -0.0099(6) -0.0141(6) 0.0001(5)
Rh3 0.0391(8) 0.0341(7) 0.0413(9) -0.0159(6) -0.0111(6) -0.0112(6)
K1 0.044(2) 0.041(2) 0.060(3) -0.018(2) 0.005(2) -0.0074(17)
O1 0.028(6) 0.011(5) 0.062(8) 0.002(5) -0.007(5) -0.006(4)
O2 0.063(8) 0.034(7) 0.083(10) -0.019(7) -0.023(7) -0.010(6)
O3 0.035(6) 0.032(6) 0.054(8) -0.010(6) -0.013(6) -0.008(5)
O4 0.067(8) 0.045(7) 0.095(11) -0.020(7) -0.023(8) -0.025(6)
O5 0.019(5) 0.051(7) 0.035(7) -0.004(5) 0.001(5) -0.012(5)
O6 0.043(7) 0.078(9) 0.046(8) -0.026(7) 0.001(6) -0.013(6)
O7 0.030(6) 0.037(6) 0.035(7) -0.011(5) 0.003(5) -0.021(5)
O8 0.050(7) 0.061(8) 0.053(9) -0.021(7) 0.002(7) -0.016(6)
O9 0.024(5) 0.055(7) 0.050(7) -0.030(6) 0.016(5) -0.022(5)
O10 0.054(8) 0.047(7) 0.065(9) -0.015(6) -0.011(7) -0.011(6)
O11 0.052(7) 0.020(5) 0.054(7) -0.014(5) -0.022(6) 0.004(5)
O12 0.058(8) 0.050(7) 0.118(12) -0.024(8) -0.040(8) -0.011(6)
O13 0.159(18) 0.083(12) 0.21(2) -0.025(14) -0.075(17) 0.000(12)
O14 0.26(3) 0.23(3) 0.12(2) -0.04(2) -0.06(2) 0.00(2)
O15 0.28(3) 0.25(3) 0.41(3) -0.11(2) 0.02(2) -0.10(2)
N1 0.035(7) 0.010(6) 0.062(10) -0.015(6) -0.004(7) -0.004(5)
N2 0.009(6) 0.038(7) 0.051(9) -0.012(6) -0.002(6) -0.008(5)
N3 0.031(7) 0.031(7) 0.055(9) -0.008(6) -0.015(7) -0.015(6)
C1 0.008(7) 0.063(12) 0.053(13) -0.023(10) 0.019(8) -0.013(7)
C2 0.021(8) 0.044(10) 0.053(12) -0.016(9) -0.012(8) -0.006(7)
C3 0.015(7) 0.033(9) 0.050(11) -0.009(8) -0.006(7) -0.010(6)
C4 0.030(8) 0.029(9) 0.043(11) -0.008(8) -0.009(8) -0.013(7)
C5 0.022(8) 0.031(9) 0.067(13) -0.017(10) -0.003(8) -0.010(7)
C6 0.051(11) 0.028(10) 0.070(14) -0.015(10) -0.036(10) 0.010(8)
C7 0.044(10) 0.069(12) 0.071(14) -0.022(11) -0.011(9) -0.046(9)
C8 0.037(9) 0.027(8) 0.062(12) -0.021(8) -0.035(9) 0.020(7)
C9 0.030(8) 0.024(8) 0.043(10) -0.019(7) -0.019(8) 0.000(6)
C10 0.040(9) 0.018(8) 0.044(11) -0.008(7) -0.018(9) -0.003(7)
C11 0.042(9) 0.019(8) 0.044(11) -0.006(7) -0.016(9) -0.005(7)
C12 0.043(10) 0.023(8) 0.061(12) 0.000(8) -0.014(9) -0.014(7)
C13 0.034(9) 0.016(8) 0.037(10) -0.013(7) 0.002(8) -0.003(7)
C14 0.054(13) 0.053(12) 0.051(13) -0.024(10) -0.006(11) -0.018(9)
C15 0.044(10) 0.050(11) 0.036(11) -0.014(8) -0.014(8) 0.000(8)
C16 0.041(9) 0.026(8) 0.025(9) 0.005(7) -0.012(7) -0.024(7)
C17 0.026(8) 0.042(9) 0.040(10) -0.003(8) -0.011(7) -0.012(7)
C18 0.046(10) 0.033(9) 0.044(11) -0.011(8) -0.013(8) -0.004(8)
C19 0.044(10) 0.060(12) 0.078(15) -0.032(11) -0.032(10) 0.007(9)
C20 0.041(10) 0.037(10) 0.028(10) -0.009(8) -0.006(8) 0.001(8)
C21 0.044(11) 0.051(11) 0.070(14) -0.008(10) -0.028(10) -0.012(9)
C22 0.056(8) 0.041(8) 0.057(9) -0.011(7) 0.009(7) -0.026(7)
C23 0.063(9) 0.073(9) 0.072(10) -0.013(8) -0.013(7) -0.007(7)
C24 0.073(9) 0.057(9) 0.069(9) -0.022(7) 0.006(7) -0.033(7)
C25 0.036(7) 0.036(7) 0.052(8) 0.004(6) 0.007(6) 0.000(6)
C26 0.033(7) 0.075(9) 0.053(9) 0.007(7) -0.006(7) -0.038(7)
C27 0.101(11) 0.082(10) 0.101(11) -0.018(8) -0.004(8) -0.027(8)
C28 0.122(13) 0.144(13) 0.122(13) -0.015(9) -0.045(9) -0.018(9)
C29 0.170(15) 0.154(15) 0.153(15) -0.051(10) -0.045(10) -0.039(9)
C30 0.105(12) 0.124(12) 0.119(13) -0.010(9) -0.018(9) -0.008(9)
C31 0.126(13) 0.150(14) 0.133(14) -0.026(9) -0.038(9) -0.038(9)
C32 0.050(8) 0.061(9) 0.071(9) -0.011(7) -0.022(7) 0.011(7)
C33 0.042(8) 0.062(8) 0.084(10) -0.017(7) -0.025(7) -0.004(7)
C34 0.051(8) 0.059(9) 0.076(10) -0.003(7) -0.007(7) 0.009(7)
C35 0.054(8) 0.062(8) 0.072(9) -0.030(7) -0.027(7) 0.020(7)
C36 0.030(7) 0.030(7) 0.071(9) -0.004(7) -0.004(7) -0.002(6)
C37 0.093(10) 0.097(11) 0.094(11) -0.022(8) -0.049(8) 0.007(8)
C38 0.072(10) 0.088(10) 0.122(11) -0.022(8) -0.039(8) -0.018(8)
C39 0.104(12) 0.115(12) 0.125(12) -0.012(9) -0.034(9) -0.002(9)
C40 0.124(13) 0.129(13) 0.125(13) -0.038(9) -0.043(9) 0.000(9)
C41 0.076(10) 0.064(9) 0.118(11) -0.014(8) -0.025(8) -0.006(8)
C42 0.074(9) 0.094(10) 0.069(9) -0.043(8) -0.034(7) -0.032(7)
C43 0.111(10) 0.062(9) 0.067(9) -0.042(7) -0.024(8) -0.016(8)
C44 0.058(8) 0.069(9) 0.054(9) -0.040(7) -0.017(7) 0.013(7)
C45 0.088(10) 0.065(9) 0.059(9) -0.031(7) -0.014(7) -0.025(7)
C46 0.079(9) 0.065(9) 0.060(9) -0.020(7) -0.036(7) 0.004(7)
C47 0.108(12) 0.123(12) 0.122(12) -0.040(9) -0.045(9) -0.032(9)
C48 0.141(12) 0.097(11) 0.116(12) -0.037(9) -0.033(9) -0.012(9)
C49 0.143(14) 0.151(14) 0.140(14) -0.049(9) -0.046(9) -0.004(9)
C50 0.127(12) 0.121(12) 0.117(12) -0.040(9) -0.029(9) -0.032(9)
C51 0.154(14) 0.150(14) 0.139(14) -0.034(9) -0.059(10) -0.013(9)
C52 0.177(16) 0.174(16) 0.177(16) -0.047(10) -0.067(10) -0.028(10)
C53 0.37(4) 0.37(4) 0.37(4) -0.087(14) -0.128(16) -0.055(11)
C54 0.30(3) 0.30(3) 0.30(3) -0.064(12) -0.115(14) -0.040(11)
O16 0.109(9) 0.098(9) 0.141(10) -0.021(7) -0.028(7) -0.025(7)
C55 0.106(11) 0.095(11) 0.115(12) -0.022(9) -0.032(9) -0.011(8)
O17 0.142(10) 0.124(9) 0.122(10) -0.050(8) -0.052(8) -0.004(8)
C56 0.176(16) 0.175(16) 0.175(16) -0.047(10) -0.065(10) -0.023(10)
O18 0.37(3) 0.38(3) 0.37(3) -0.077(11) -0.137(13) -0.033(10)
C57 0.144(15) 0.154(15) 0.154(15) -0.030(10) -0.050(10) -0.021(9)

loop_
_atom_type_symbol
_atom_type_description
_atom_type_scat_dispersion_real
_atom_type_scat_dispersion_imag
_atom_type_scat_source
C C 0.0033 0.0016 'International Tables Vol C Tables 4.2.6.8 and 6.1.1.4'
H H 0.0000 0.0000 'International Tables Vol C Tables 4.2.6.8 and 6.1.1.4'
N N 0.0061 0.0033 'International Tables Vol C Tables 4.2.6.8 and 6.1.1.4'
O O 0.0106 0.0060 'International Tables Vol C Tables 4.2.6.8 and 6.1.1.4'
K K 0.2009 0.2494 'International Tables Vol C Tables 4.2.6.8 and 6.1.1.4'
Rh Rh -1.1178 0.9187 'International Tables Vol C Tables 4.2.6.8 and 6.1.1.4'

loop_
_geom_angle_atom_site_label_1
_geom_angle_atom_site_label_2
_geom_angle_atom_site_label_3
_geom_angle
_geom_angle_site_symmetry_1
_geom_angle_site_symmetry_3
_geom_angle_publ_flag
C26 Rh1 O9 162.2(6) . . ?
C26 Rh1 C22 40.3(7) . . ?
O9 Rh1 C22 135.5(6) . . ?
C26 Rh1 C23 64.1(8) . . ?
O9 Rh1 C23 103.2(7) . . ?
C22 Rh1 C23 38.5(7) . . ?
C26 Rh1 C24 62.2(7) . . ?
O9 Rh1 C24 100.1(6) . . ?
C22 Rh1 C24 62.9(7) . . ?
C23 Rh1 C24 36.0(7) . . ?
C26 Rh1 C25 38.6(7) . . ?
O9 Rh1 C25 125.6(6) . . ?
C22 Rh1 C25 66.1(6) . . ?
C23 Rh1 C25 63.1(7) . . ?
C24 Rh1 C25 37.0(7) . . ?
C26 Rh1 N1 102.5(6) . . ?
O9 Rh1 N1 87.7(4) . . ?
C22 Rh1 N1 135.4(6) . . ?
C23 Rh1 N1 163.8(6) . . ?
C24 Rh1 N1 130.9(7) . . ?
C25 Rh1 N1 100.8(6) . . ?
C26 Rh1 O7 115.8(6) . 2 ?
O9 Rh1 O7 79.9(3) . 2 ?
C22 Rh1 O7 94.6(5) . 2 ?
C23 Rh1 O7 112.5(6) . 2 ?
C24 Rh1 O7 148.2(7) . 2 ?
C25 Rh1 O7 154.3(6) . 2 ?
N1 Rh1 O7 80.9(4) . 2 ?
O11 Rh2 C33 114.1(6) 2 . ?
O11 Rh2 C36 111.9(6) 2 . ?
C33 Rh2 C36 63.3(7) . . ?
O11 Rh2 N2 79.8(4) 2 . ?
C33 Rh2 N2 162.2(6) . . ?
C36 Rh2 N2 101.9(6) . . ?
O11 Rh2 O1 81.6(4) 2 . ?
C33 Rh2 O1 104.0(6) . . ?
C36 Rh2 O1 164.1(5) . . ?
N2 Rh2 O1 88.5(4) . . ?
O11 Rh2 C35 152.5(6) 2 . ?
C33 Rh2 C35 64.3(7) . . ?
C36 Rh2 C35 41.3(7) . . ?
N2 Rh2 C35 98.1(6) . . ?
O1 Rh2 C35 125.9(6) . . ?
O11 Rh2 C34 152.2(7) 2 . ?
C33 Rh2 C34 38.5(7) . . ?
C36 Rh2 C34 65.5(7) . . ?
N2 Rh2 C34 128.0(7) . . ?
O1 Rh2 C34 98.6(6) . . ?
C35 Rh2 C34 38.2(7) . . ?
O11 Rh2 C32 93.4(6) 2 . ?
C33 Rh2 C32 38.0(7) . . ?
C36 Rh2 C32 39.9(7) . . ?
N2 Rh2 C32 135.1(7) . . ?
O1 Rh2 C32 134.7(6) . . ?
C35 Rh2 C32 68.5(7) . . ?
C34 Rh2 C32 66.5(8) . . ?
C43 Rh3 C45 64.4(8) . . ?
C43 Rh3 O5 102.5(7) . . ?
C45 Rh3 O5 130.5(7) . . ?
C43 Rh3 O3 115.4(7) . 2 ?
C45 Rh3 O3 149.2(7) . 2 ?
O5 Rh3 O3 80.3(4) . 2 ?
C43 Rh3 C46 64.6(8) . . ?
C45 Rh3 C46 37.2(7) . . ?
O5 Rh3 C46 164.3(5) . . ?
O3 Rh3 C46 112.7(6) 2 . ?
C43 Rh3 C42 39.6(7) . . ?
C45 Rh3 C42 62.9(8) . . ?
O5 Rh3 C42 136.2(7) . . ?
O3 Rh3 C42 96.6(6) 2 . ?
C46 Rh3 C42 37.5(7) . . ?
C43 Rh3 C44 38.7(7) . . ?
C45 Rh3 C44 37.7(7) . . ?
O5 Rh3 C44 101.5(5) . . ?
O3 Rh3 C44 154.0(6) 2 . ?
C46 Rh3 C44 62.9(7) . . ?
C42 Rh3 C44 64.0(7) . . ?
C43 Rh3 N3 162.0(7) . . ?
C45 Rh3 N3 97.6(6) . . ?
O5 Rh3 N3 88.3(4) . . ?
O3 Rh3 N3 80.4(4) 2 . ?
C46 Rh3 N3 102.1(6) . . ?
C42 Rh3 N3 134.7(7) . . ?
C44 Rh3 N3 125.4(7) . . ?
O2 K1 O10 92.9(3) . . ?
O2 K1 O6 90.3(4) . . ?
O10 K1 O6 90.9(3) . . ?
O2 K1 O15 99.8(9) . . ?
O10 K1 O15 101.9(8) . . ?
O6 K1 O15 163.1(8) . . ?
O2 K1 O13 97.6(5) . . ?
O10 K1 O13 168.9(5) . . ?
O6 K1 O13 85.6(5) . . ?
O15 K1 O13 79.7(8) . . ?
O2 K1 O14 169.4(6) . . ?
O10 K1 O14 95.5(6) . . ?
O6 K1 O14 96.0(7) . . ?
O15 K1 O14 72.2(10) . . ?
O13 K1 O14 74.4(7) . . ?
C6 O1 Rh2 131.2(10) . . ?
C6 O2 K1 154.0(10) . . ?
C7 O3 Rh3 120.1(10) . 2 ?
C13 O5 Rh3 129.6(10) . . ?
C13 O6 K1 155.2(10) . . ?
C14 O7 Rh1 123.5(10) . 2 ?
C20 O9 Rh1 132.4(9) . . ?
C20 O10 K1 149.4(11) . . ?
C21 O11 Rh2 121.3(10) . 2 ?
C52 O13 K1 115.7(14) . . ?
C53 O14 K1 115.1(18) . . ?
C54 O15 K1 116(2) . . ?
C5 N1 C1 115.2(14) . . ?
C5 N1 Rh1 118.3(9) . . ?
C1 N1 Rh1 126.4(11) . . ?
C12 N2 C8 118.5(13) . . ?
C12 N2 Rh2 117.9(11) . . ?
C8 N2 Rh2 123.5(10) . . ?
C15 N3 C19 119.6(13) . . ?
C15 N3 Rh3 123.5(10) . . ?
C19 N3 Rh3 116.9(10) . . ?
N1 C1 C2 125.4(15) . . ?
N1 C1 H1 117.3 . . ?
C2 C1 H1 117.3 . . ?
C1 C2 C3 119.1(14) . . ?
C1 C2 C6 119.9(15) . . ?
C3 C2 C6 121.1(16) . . ?
C4 C3 C2 115.9(15) . . ?
C4 C3 H3 122.0 . . ?
C2 C3 H3 122.0 . . ?
C3 C4 C5 121.4(14) . . ?
C3 C4 C7 119.3(15) . . ?
C5 C4 C7 118.4(14) . . ?
N1 C5 C4 122.8(13) . . ?
N1 C5 H5 118.6 . . ?
C4 C5 H5 118.6 . . ?
O2 C6 O1 125.7(15) . . ?
O2 C6 C2 119.0(17) . . ?
O1 C6 C2 115.2(15) . . ?
O4 C7 O3 128.3(16) . . ?
O4 C7 C4 117.5(17) . . ?
O3 C7 C4 114.0(15) . . ?
C9 C8 N2 118.7(15) . . ?
C9 C8 H8 120.6 . . ?
N2 C8 H8 120.6 . . ?
C8 C9 C10 121.5(14) . . ?
C8 C9 C13 116.6(14) . . ?
C10 C9 C13 121.8(12) . . ?
C11 C10 C9 119.0(14) . . ?
C11 C10 H10 120.5 . . ?
C9 C10 H10 120.5 . . ?
C10 C11 C12 118.8(15) . . ?
C10 C11 C14 122.6(15) . . ?
C12 C11 C14 118.1(15) . . ?
N2 C12 C11 123.1(15) . . ?
N2 C12 H12 118.4 . . ?
C11 C12 H12 118.4 . . ?
O5 C13 O6 127.4(15) . . ?
O5 C13 C9 115.0(13) . . ?
O6 C13 C9 117.5(13) . . ?
O8 C14 O7 125.2(16) . . ?
O8 C14 C11 121.0(16) . . ?
O7 C14 C11 113.7(17) . . ?
N3 C15 C16 124.0(14) . . ?
N3 C15 H15 118.0 . . ?
C16 C15 H15 118.0 . . ?
C17 C16 C15 116.2(13) . . ?
C17 C16 C20 123.9(12) . . ?
C15 C16 C20 119.8(13) . . ?
C16 C17 C18 121.5(13) . . ?
C16 C17 H17 119.2 . . ?
C18 C17 H17 119.2 . . ?
C19 C18 C17 116.4(13) . . ?
C19 C18 C21 119.6(15) . . ?
C17 C18 C21 123.4(13) . . ?
N3 C19 C18 121.8(15) . . ?
N3 C19 H19 119.1 . . ?
C18 C19 H19 119.1 . . ?
O10 C20 O9 121.7(14) . . ?
O10 C20 C16 122.8(14) . . ?
O9 C20 C16 115.3(12) . . ?
O12 C21 O11 127.1(15) . . ?
O12 C21 C18 117.9(15) . . ?
O11 C21 C18 114.9(14) . . ?
C23 C22 C26 103.6(15) . . ?
C23 C22 C27 129.1(19) . . ?
C26 C22 C27 127.3(19) . . ?
C23 C22 Rh1 71.2(11) . . ?
C26 C22 Rh1 69.0(9) . . ?
C27 C22 Rh1 122.8(13) . . ?
C24 C23 C22 109.3(19) . . ?
C24 C23 C28 130(2) . . ?
C22 C23 C28 121(2) . . ?
C24 C23 Rh1 72.2(13) . . ?
C22 C23 Rh1 70.3(11) . . ?
C28 C23 Rh1 126.0(16) . . ?
C23 C24 C25 113.4(18) . . ?
C23 C24 C29 122(2) . . ?
C25 C24 C29 124(2) . . ?
C23 C24 Rh1 71.7(12) . . ?
C25 C24 Rh1 71.8(11) . . ?
C29 C24 Rh1 130.4(16) . . ?
C24 C25 C26 104.7(15) . . ?
C24 C25 C30 127(2) . . ?
C26 C25 C30 129(2) . . ?
C24 C25 Rh1 71.2(11) . . ?
C26 C25 Rh1 68.9(9) . . ?
C30 C25 Rh1 122.3(14) . . ?
C25 C26 C22 109.0(16) . . ?
C25 C26 C31 123.4(19) . . ?
C22 C26 C31 127.6(19) . . ?
C25 C26 Rh1 72.5(9) . . ?
C22 C26 Rh1 70.7(9) . . ?
C31 C26 Rh1 121.3(15) . . ?
C22 C27 H27A 109.5 . . ?
C22 C27 H27B 109.5 . . ?
H27A C27 H27B 109.5 . . ?
C22 C27 H27C 109.5 . . ?
H27A C27 H27C 109.5 . . ?
H27B C27 H27C 109.5 . . ?
C23 C28 H28A 109.5 . . ?
C23 C28 H28B 109.5 . . ?
H28A C28 H28B 109.5 . . ?
C23 C28 H28C 109.5 . . ?
H28A C28 H28C 109.5 . . ?
H28B C28 H28C 109.5 . . ?
C24 C29 H29A 109.5 . . ?
C24 C29 H29B 109.5 . . ?
H29A C29 H29B 109.5 . . ?
C24 C29 H29C 109.5 . . ?
H29A C29 H29C 109.5 . . ?
H29B C29 H29C 109.5 . . ?
C25 C30 H30A 109.5 . . ?
C25 C30 H30B 109.5 . . ?
H30A C30 H30B 109.5 . . ?
C25 C30 H30C 109.5 . . ?
H30A C30 H30C 109.5 . . ?
H30B C30 H30C 109.5 . . ?
C26 C31 H31A 109.5 . . ?
C26 C31 H31B 109.5 . . ?
H31A C31 H31B 109.5 . . ?
C26 C31 H31C 109.5 . . ?
H31A C31 H31C 109.5 . . ?
H31B C31 H31C 109.5 . . ?
C33 C32 C36 100.9(17) . . ?
C33 C32 C37 135(2) . . ?
C36 C32 C37 124.0(19) . . ?
C33 C32 Rh2 67.7(10) . . ?
C36 C32 Rh2 67.0(9) . . ?
C37 C32 Rh2 125.0(12) . . ?
C32 C33 C34 116.1(18) . . ?
C32 C33 C38 120(2) . . ?
C34 C33 C38 124(2) . . ?
C32 C33 Rh2 74.2(10) . . ?
C34 C33 Rh2 72.5(11) . . ?
C38 C33 Rh2 125.4(13) . . ?
C33 C34 C35 107.4(18) . . ?
C33 C34 C39 125(2) . . ?
C35 C34 C39 128(2) . . ?
C33 C34 Rh2 69.0(11) . . ?
C35 C34 Rh2 70.8(11) . . ?
C39 C34 Rh2 127.2(14) . . ?
C34 C35 C40 122(2) . . ?
C34 C35 C36 104.8(17) . . ?
C40 C35 C36 133(2) . . ?
C34 C35 Rh2 71.0(10) . . ?
C40 C35 Rh2 124.0(14) . . ?
C36 C35 Rh2 67.8(8) . . ?
C32 C36 C35 110.8(16) . . ?
C32 C36 C41 124.5(18) . . ?
C35 C36 C41 124.6(18) . . ?
C32 C36 Rh2 73.1(9) . . ?
C35 C36 Rh2 70.9(9) . . ?
C41 C36 Rh2 124.0(11) . . ?
C32 C37 H37A 109.5 . . ?
C32 C37 H37B 109.5 . . ?
H37A C37 H37B 109.5 . . ?
C32 C37 H37C 109.5 . . ?
H37A C37 H37C 109.5 . . ?
H37B C37 H37C 109.5 . . ?
C33 C38 H38A 109.5 . . ?
C33 C38 H38B 109.5 . . ?
H38A C38 H38B 109.5 . . ?
C33 C38 H38C 109.5 . . ?
H38A C38 H38C 109.5 . . ?
H38B C38 H38C 109.5 . . ?
C34 C39 H39A 109.5 . . ?
C34 C39 H39B 109.5 . . ?
H39A C39 H39B 109.5 . . ?
C34 C39 H39C 109.5 . . ?
H39A C39 H39C 109.5 . . ?
H39B C39 H39C 109.5 . . ?
C35 C40 H40A 109.5 . . ?
C35 C40 H40B 109.5 . . ?
H40A C40 H40B 109.5 . . ?
C35 C40 H40C 109.5 . . ?
H40A C40 H40C 109.5 . . ?
H40B C40 H40C 109.5 . . ?
C36 C41 H41A 109.5 . . ?
C36 C41 H41B 109.5 . . ?
H41A C41 H41B 109.5 . . ?
C36 C41 H41C 109.5 . . ?
H41A C41 H41C 109.5 . . ?
H41B C41 H41C 109.5 . . ?
C46 C42 C43 106.7(18) . . ?
C46 C42 C47 130(2) . . ?
C43 C42 C47 123(2) . . ?
C46 C42 Rh3 70.6(10) . . ?
C43 C42 Rh3 67.8(9) . . ?
C47 C42 Rh3 122.7(14) . . ?
C44 C43 C42 106.7(19) . . ?
C44 C43 C48 117(2) . . ?
C42 C43 C48 136(2) . . ?
C44 C43 Rh3 73.4(10) . . ?
C42 C43 Rh3 72.6(10) . . ?
C48 C43 Rh3 126.1(14) . . ?
C45 C44 C43 106.7(17) . . ?
C45 C44 C49 124(2) . . ?
C43 C44 C49 130(2) . . ?
C45 C44 Rh3 69.3(10) . . ?
C43 C44 Rh3 67.9(9) . . ?
C49 C44 Rh3 126.3(15) . . ?
C46 C45 C44 110.3(19) . . ?
C46 C45 C50 122(2) . . ?
C44 C45 C50 128(2) . . ?
C46 C45 Rh3 72.4(12) . . ?
C44 C45 Rh3 73.1(11) . . ?
C50 C45 Rh3 127.3(13) . . ?
C45 C46 C42 109.2(18) . . ?
C45 C46 C51 133(2) . . ?
C42 C46 C51 117(2) . . ?
C45 C46 Rh3 70.4(11) . . ?
C42 C46 Rh3 71.9(11) . . ?
C51 C46 Rh3 120.2(15) . . ?
C42 C47 H47A 109.5 . . ?
C42 C47 H47B 109.5 . . ?
H47A C47 H47B 109.5 . . ?
C42 C47 H47C 109.5 . . ?
H47A C47 H47C 109.5 . . ?
H47B C47 H47C 109.5 . . ?
C43 C48 H48A 109.5 . . ?
C43 C48 H48B 109.5 . . ?
H48A C48 H48B 109.5 . . ?
C43 C48 H48C 109.5 . . ?
H48A C48 H48C 109.5 . . ?
H48B C48 H48C 109.5 . . ?
C44 C49 H49A 109.5 . . ?
C44 C49 H49B 109.5 . . ?
H49A C49 H49B 109.5 . . ?
C44 C49 H49C 109.5 . . ?
H49A C49 H49C 109.5 . . ?
H49B C49 H49C 109.5 . . ?
C45 C50 H50A 109.5 . . ?
C45 C50 H50B 109.5 . . ?
H50A C50 H50B 109.5 . . ?
C45 C50 H50C 109.5 . . ?
H50A C50 H50C 109.5 . . ?
H50B C50 H50C 109.5 . . ?
C46 C51 H51A 109.5 . . ?
C46 C51 H51B 109.5 . . ?
H51A C51 H51B 109.5 . . ?
C46 C51 H51C 109.5 . . ?
H51A C51 H51C 109.5 . . ?
H51B C51 H51C 109.5 . . ?
O13 C52 H52A 109.5 . . ?
O13 C52 H52B 109.5 . . ?
H52A C52 H52B 109.5 . . ?
O13 C52 H52C 109.5 . . ?
H52A C52 H52C 109.5 . . ?
H52B C52 H52C 109.5 . . ?
O14 C53 H53A 109.5 . . ?
O14 C53 H53B 109.5 . . ?
H53A C53 H53B 109.5 . . ?
O14 C53 H53C 109.5 . . ?
H53A C53 H53C 109.5 . . ?
H53B C53 H53C 109.5 . . ?
O15 C54 H54A 109.5 . . ?
O15 C54 H54B 109.5 . . ?
H54A C54 H54B 109.5 . . ?
O15 C54 H54C 109.5 . . ?
H54A C54 H54C 109.5 . . ?
H54B C54 H54C 109.5 . . ?
C55 O16 H16 109.5 . . ?
O16 C55 H55A 109.5 . . ?
O16 C55 H55B 109.5 . . ?
H55A C55 H55B 109.5 . . ?
O16 C55 H55C 109.5 . . ?
H55A C55 H55C 109.5 . . ?
H55B C55 H55C 109.5 . . ?
C56 O17 H17A 109.5 . . ?
O17 C56 H56A 109.5 . . ?
O17 C56 H56B 109.5 . . ?
H56A C56 H56B 109.5 . . ?
O17 C56 H56C 109.5 . . ?
H56A C56 H56C 109.5 . . ?
H56B C56 H56C 109.5 . . ?
C57 O18 H18 109.5 . . ?
O18 C57 H57A 109.5 . . ?
O18 C57 H57B 109.5 . . ?
H57A C57 H57B 109.5 . . ?
O18 C57 H57C 109.5 . . ?
H57A C57 H57C 109.5 . . ?
H57B C57 H57C 109.5 . . ?

loop_
_geom_bond_atom_site_label_1
_geom_bond_atom_site_label_2
_geom_bond_distance
_geom_bond_site_symmetry_2
_geom_bond_publ_flag
Rh1 C26 2.081(15) . ?
Rh1 O9 2.103(9) . ?
Rh1 C22 2.103(16) . ?
Rh1 C23 2.11(2) . ?
Rh1 C24 2.12(2) . ?
Rh1 C25 2.128(15) . ?
Rh1 N1 2.135(13) . ?
Rh1 O7 2.144(9) 2 ?
Rh2 O11 2.095(10) 2 ?
Rh2 C33 2.115(17) . ?
Rh2 C36 2.116(14) . ?
Rh2 N2 2.129(11) . ?
Rh2 O1 2.134(9) . ?
Rh2 C35 2.160(16) . ?
Rh2 C34 2.162(18) . ?
Rh2 C32 2.200(17) . ?
Rh3 C43 2.082(16) . ?
Rh3 C45 2.106(19) . ?
Rh3 O5 2.124(10) . ?
Rh3 O3 2.128(10) 2 ?
Rh3 C46 2.130(18) . ?
Rh3 C42 2.146(15) . ?
Rh3 C44 2.154(15) . ?
Rh3 N3 2.156(11) . ?
K1 O2 2.726(14) . ?
K1 O10 2.733(11) . ?
K1 O6 2.752(12) . ?
K1 O15 2.78(4) . ?
K1 O13 2.820(17) . ?
K1 O14 2.84(2) . ?
O1 C6 1.278(19) . ?
O2 C6 1.260(19) . ?
O3 C7 1.32(2) . ?
O3 Rh3 2.128(10) 2 ?
O4 C7 1.243(19) . ?
O5 C13 1.261(16) . ?
O6 C13 1.265(17) . ?
O7 C14 1.29(2) . ?
O7 Rh1 2.144(9) 2 ?
O8 C14 1.28(2) . ?
O9 C20 1.329(17) . ?
O10 C20 1.239(16) . ?
O11 C21 1.308(18) . ?
O11 Rh2 2.095(10) 2 ?
O12 C21 1.296(18) . ?
O13 C52 1.451(17) . ?
O14 C53 1.461(19) . ?
O15 C54 1.45(2) . ?
N1 C5 1.353(19) . ?
N1 C1 1.373(18) . ?
N2 C12 1.354(18) . ?
N2 C8 1.412(18) . ?
N3 C15 1.302(18) . ?
N3 C19 1.370(18) . ?
C1 C2 1.38(2) . ?
C1 H1 0.9500 . ?
C2 C3 1.42(2) . ?
C2 C6 1.49(2) . ?
C3 C4 1.390(19) . ?
C3 H3 0.9500 . ?
C4 C5 1.41(2) . ?
C4 C7 1.54(2) . ?
C5 H5 0.9500 . ?
C8 C9 1.394(18) . ?
C8 H8 0.9500 . ?
C9 C10 1.41(2) . ?
C9 C13 1.55(2) . ?
C10 C11 1.37(2) . ?
C10 H10 0.9500 . ?
C11 C12 1.41(2) . ?
C11 C14 1.49(2) . ?
C12 H12 0.9500 . ?
C15 C16 1.408(19) . ?
C15 H15 0.9500 . ?
C16 C17 1.388(19) . ?
C16 C20 1.440(19) . ?
C17 C18 1.418(19) . ?
C17 H17 0.9500 . ?
C18 C19 1.40(2) . ?
C18 C21 1.48(2) . ?
C19 H19 0.9500 . ?
C22 C23 1.39(3) . ?
C22 C26 1.44(2) . ?
C22 C27 1.52(2) . ?
C23 C24 1.31(2) . ?
C23 C28 1.58(3) . ?
C24 C25 1.35(3) . ?
C24 C29 1.55(3) . ?
C25 C26 1.39(2) . ?
C25 C30 1.46(3) . ?
C26 C31 1.53(3) . ?
C27 H27A 0.9800 . ?
C27 H27B 0.9800 . ?
C27 H27C 0.9800 . ?
C28 H28A 0.9800 . ?
C28 H28B 0.9800 . ?
C28 H28C 0.9800 . ?
C29 H29A 0.9800 . ?
C29 H29B 0.9800 . ?
C29 H29C 0.9800 . ?
C30 H30A 0.9800 . ?
C30 H30B 0.9800 . ?
C30 H30C 0.9800 . ?
C31 H31A 0.9800 . ?
C31 H31B 0.9800 . ?
C31 H31C 0.9800 . ?
C32 C33 1.41(3) . ?
C32 C36 1.47(2) . ?
C32 C37 1.50(3) . ?
C33 C34 1.41(3) . ?
C33 C38 1.56(3) . ?
C34 C35 1.41(3) . ?
C34 C39 1.51(3) . ?
C35 C40 1.44(3) . ?
C35 C36 1.51(2) . ?
C36 C41 1.52(2) . ?
C37 H37A 0.9800 . ?
C37 H37B 0.9800 . ?
C37 H37C 0.9800 . ?
C38 H38A 0.9800 . ?
C38 H38B 0.9800 . ?
C38 H38C 0.9800 . ?
C39 H39A 0.9800 . ?
C39 H39B 0.9800 . ?
C39 H39C 0.9800 . ?
C40 H40A 0.9800 . ?
C40 H40B 0.9800 . ?
C40 H40C 0.9800 . ?
C41 H41A 0.9800 . ?
C41 H41B 0.9800 . ?
C41 H41C 0.9800 . ?
C42 C46 1.37(3) . ?
C42 C43 1.43(3) . ?
C42 C47 1.49(3) . ?
C43 C44 1.41(3) . ?
C43 C48 1.57(3) . ?
C44 C45 1.38(3) . ?
C44 C49 1.51(3) . ?
C45 C46 1.35(2) . ?
C45 C50 1.62(3) . ?
C46 C51 1.54(3) . ?
C47 H47A 0.9800 . ?
C47 H47B 0.9800 . ?
C47 H47C 0.9800 . ?
C48 H48A 0.9800 . ?
C48 H48B 0.9800 . ?
C48 H48C 0.9800 . ?
C49 H49A 0.9800 . ?
C49 H49B 0.9800 . ?
C49 H49C 0.9800 . ?
C50 H50A 0.9800 . ?
C50 H50B 0.9800 . ?
C50 H50C 0.9800 . ?
C51 H51A 0.9800 . ?
C51 H51B 0.9800 . ?
C51 H51C 0.9800 . ?
C52 H52A 0.9800 . ?
C52 H52B 0.9800 . ?
C52 H52C 0.9800 . ?
C53 H53A 0.9800 . ?
C53 H53B 0.9800 . ?
C53 H53C 0.9800 . ?
C54 H54A 0.9800 . ?
C54 H54B 0.9800 . ?
C54 H54C 0.9800 . ?
O16 C55 1.41(2) . ?
O16 H16 0.8400 . ?
C55 H55A 0.9800 . ?
C55 H55B 0.9800 . ?
C55 H55C 0.9800 . ?
O17 C56 1.37(3) . ?
O17 H17A 0.8400 . ?
C56 H56A 0.9800 . ?
C56 H56B 0.9800 . ?
C56 H56C 0.9800 . ?
O18 C57 1.35(5) . ?
O18 H18 0.8400 . ?
C57 H57A 0.9800 . ?
C57 H57B 0.9800 . ?
C57 H57C 0.9800 . ?

loop_
_geom_hbond_atom_site_label_D
_geom_hbond_atom_site_label_H
_geom_hbond_atom_site_label_A
_geom_hbond_distance_DH
_geom_hbond_distance_HA
_geom_hbond_distance_DA
_geom_hbond_angle_DHA
_geom_hbond_site_symmetry_A
O16 H16 O4 0.84 1.89 2.73(2) 174.2 .
O17 H17A O8 0.84 1.96 2.79(2) 166.4 .
O18 H18 O12 0.84 2.25 3.01(5) 150.7 .

loop_
_geom_torsion_atom_site_label_1
_geom_torsion_atom_site_label_2
_geom_torsion_atom_site_label_3
_geom_torsion_atom_site_label_4
_geom_torsion
_geom_torsion_site_symmetry_1
_geom_torsion_site_symmetry_2
_geom_torsion_site_symmetry_3
_geom_torsion_site_symmetry_4
_geom_torsion_publ_flag
O11 Rh2 O1 C6 152.7(13) 2 . . . ?
C33 Rh2 O1 C6 -94.4(14) . . . . ?
C36 Rh2 O1 C6 -59(3) . . . . ?
N2 Rh2 O1 C6 72.8(13) . . . . ?
C35 Rh2 O1 C6 -26.2(15) . . . . ?
C34 Rh2 O1 C6 -55.5(14) . . . . ?
C32 Rh2 O1 C6 -120.8(14) . . . . ?
O10 K1 O2 C6 -14(3) . . . . ?
O6 K1 O2 C6 77(3) . . . . ?
O15 K1 O2 C6 -116(3) . . . . ?
O13 K1 O2 C6 163(3) . . . . ?
O14 K1 O2 C6 -157(4) . . . . ?
C43 Rh3 O5 C13 -90.1(13) . . . . ?
C45 Rh3 O5 C13 -23.2(14) . . . . ?
O3 Rh3 O5 C13 155.9(11) 2 . . . ?
C46 Rh3 O5 C13 -57(3) . . . . ?
C42 Rh3 O5 C13 -114.7(13) . . . . ?
C44 Rh3 O5 C13 -50.5(12) . . . . ?
N3 Rh3 O5 C13 75.3(11) . . . . ?
O2 K1 O6 C13 -19(2) . . . . ?
O10 K1 O6 C13 74(2) . . . . ?
O15 K1 O6 C13 -146(3) . . . . ?
O13 K1 O6 C13 -116(2) . . . . ?
O14 K1 O6 C13 170(2) . . . . ?
C26 Rh1 O9 C20 -51(3) . . . . ?
C22 Rh1 O9 C20 -117.5(14) . . . . ?
C23 Rh1 O9 C20 -92.8(14) . . . . ?
C24 Rh1 O9 C20 -56.1(14) . . . . ?
C25 Rh1 O9 C20 -26.6(15) . . . . ?
N1 Rh1 O9 C20 75.1(13) . . . . ?
O7 Rh1 O9 C20 156.2(13) 2 . . . ?
O2 K1 O10 C20 69(2) . . . . ?
O6 K1 O10 C20 -21(2) . . . . ?
O15 K1 O10 C20 170(2) . . . . ?
O13 K1 O10 C20 -93(3) . . . . ?
O14 K1 O10 C20 -117(2) . . . . ?
O2 K1 O13 C52 -90(2) . . . . ?
O10 K1 O13 C52 72(4) . . . . ?
O6 K1 O13 C52 -1(2) . . . . ?
O15 K1 O13 C52 171(2) . . . . ?
O14 K1 O13 C52 97(2) . . . . ?
O2 K1 O14 C53 121(4) . . . . ?
O10 K1 O14 C53 -22(4) . . . . ?
O6 K1 O14 C53 -114(4) . . . . ?
O15 K1 O14 C53 79(4) . . . . ?
O13 K1 O14 C53 163(4) . . . . ?
O2 K1 O15 C54 -30(4) . . . . ?
O10 K1 O15 C54 -125(4) . . . . ?
O6 K1 O15 C54 96(5) . . . . ?
O13 K1 O15 C54 66(4) . . . . ?
O14 K1 O15 C54 143(4) . . . . ?
C26 Rh1 N1 C5 -77.0(11) . . . . ?
O9 Rh1 N1 C5 117.7(10) . . . . ?
C22 Rh1 N1 C5 -49.7(13) . . . . ?
C23 Rh1 N1 C5 -109(2) . . . . ?
C24 Rh1 N1 C5 -140.8(11) . . . . ?
C25 Rh1 N1 C5 -116.4(11) . . . . ?
O7 Rh1 N1 C5 37.5(10) 2 . . . ?
C26 Rh1 N1 C1 107.6(12) . . . . ?
O9 Rh1 N1 C1 -57.7(11) . . . . ?
C22 Rh1 N1 C1 134.9(11) . . . . ?
C23 Rh1 N1 C1 75(3) . . . . ?
C24 Rh1 N1 C1 43.7(14) . . . . ?
C25 Rh1 N1 C1 68.1(12) . . . . ?
O7 Rh1 N1 C1 -137.9(11) 2 . . . ?
O11 Rh2 N2 C12 38.3(9) 2 . . . ?
C33 Rh2 N2 C12 -105(2) . . . . ?
C36 Rh2 N2 C12 -72.1(11) . . . . ?
O1 Rh2 N2 C12 120.1(10) . . . . ?
C35 Rh2 N2 C12 -113.8(11) . . . . ?
C34 Rh2 N2 C12 -140.1(11) . . . . ?
C32 Rh2 N2 C12 -46.2(13) . . . . ?
O11 Rh2 N2 C8 -138.9(10) 2 . . . ?
C33 Rh2 N2 C8 78(2) . . . . ?
C36 Rh2 N2 C8 110.7(10) . . . . ?
O1 Rh2 N2 C8 -57.1(10) . . . . ?
C35 Rh2 N2 C8 68.9(11) . . . . ?
C34 Rh2 N2 C8 42.6(13) . . . . ?
C32 Rh2 N2 C8 136.5(11) . . . . ?
C43 Rh3 N3 C15 68(3) . . . . ?
C45 Rh3 N3 C15 71.7(14) . . . . ?
O5 Rh3 N3 C15 -59.0(12) . . . . ?
O3 Rh3 N3 C15 -139.5(13) 2 . . . ?
C46 Rh3 N3 C15 109.2(13) . . . . ?
C42 Rh3 N3 C15 130.8(13) . . . . ?
C44 Rh3 N3 C15 43.9(15) . . . . ?
C43 Rh3 N3 C19 -114(2) . . . . ?
C45 Rh3 N3 C19 -110.9(13) . . . . ?
O5 Rh3 N3 C19 118.4(12) . . . . ?
O3 Rh3 N3 C19 37.9(12) 2 . . . ?
C46 Rh3 N3 C19 -73.5(13) . . . . ?
C42 Rh3 N3 C19 -51.8(15) . . . . ?
C44 Rh3 N3 C19 -138.7(12) . . . . ?
C5 N1 C1 C2 -5(2) . . . . ?
Rh1 N1 C1 C2 170.5(11) . . . . ?
N1 C1 C2 C3 1(2) . . . . ?
N1 C1 C2 C6 -179.6(12) . . . . ?
C1 C2 C3 C4 2.5(19) . . . . ?
C6 C2 C3 C4 -176.6(13) . . . . ?
C2 C3 C4 C5 -2.5(19) . . . . ?
C2 C3 C4 C7 -171.6(12) . . . . ?
C1 N1 C5 C4 4.9(19) . . . . ?
Rh1 N1 C5 C4 -171.0(10) . . . . ?
C3 C4 C5 N1 -1(2) . . . . ?
C7 C4 C5 N1 167.9(13) . . . . ?
K1 O2 C6 O1 -139.7(18) . . . . ?
K1 O2 C6 C2 38(3) . . . . ?
Rh2 O1 C6 O2 -3(2) . . . . ?
Rh2 O1 C6 C2 179.4(8) . . . . ?
C1 C2 C6 O2 -2(2) . . . . ?
C3 C2 C6 O2 177.2(14) . . . . ?
C1 C2 C6 O1 175.7(13) . . . . ?
C3 C2 C6 O1 -5(2) . . . . ?
Rh3 O3 C7 O4 -48(2) 2 . . . ?
Rh3 O3 C7 C4 137.4(11) 2 . . . ?
C3 C4 C7 O4 -168.7(14) . . . . ?
C5 C4 C7 O4 22(2) . . . . ?
C3 C4 C7 O3 6.3(19) . . . . ?
C5 C4 C7 O3 -163.2(13) . . . . ?
C12 N2 C8 C9 -4.5(17) . . . . ?
Rh2 N2 C8 C9 172.8(8) . . . . ?
N2 C8 C9 C10 0.8(18) . . . . ?
N2 C8 C9 C13 -180.0(10) . . . . ?
C8 C9 C10 C11 1.6(19) . . . . ?
C13 C9 C10 C11 -177.7(11) . . . . ?
C9 C10 C11 C12 -0.2(19) . . . . ?
C9 C10 C11 C14 -172.5(12) . . . . ?
C8 N2 C12 C11 6.1(19) . . . . ?
Rh2 N2 C12 C11 -171.3(10) . . . . ?
C10 C11 C12 N2 -4(2) . . . . ?
C14 C11 C12 N2 168.9(13) . . . . ?
Rh3 O5 C13 O6 -6(2) . . . . ?
Rh3 O5 C13 C9 177.1(7) . . . . ?
K1 O6 C13 O5 -134(2) . . . . ?
K1 O6 C13 C9 43(3) . . . . ?
C8 C9 C13 O5 173.3(11) . . . . ?
C10 C9 C13 O5 -7.5(17) . . . . ?
C8 C9 C13 O6 -3.8(17) . . . . ?
C10 C9 C13 O6 175.5(12) . . . . ?
Rh1 O7 C14 O8 -41(2) 2 . . . ?
Rh1 O7 C14 C11 135.5(10) 2 . . . ?
C10 C11 C14 O8 -172.0(13) . . . . ?
C12 C11 C14 O8 16(2) . . . . ?
C10 C11 C14 O7 11(2) . . . . ?
C12 C11 C14 O7 -160.9(12) . . . . ?
C19 N3 C15 C16 -5(2) . . . . ?
Rh3 N3 C15 C16 172.7(11) . . . . ?
N3 C15 C16 C17 -3(2) . . . . ?
N3 C15 C16 C20 -177.7(14) . . . . ?
C15 C16 C17 C18 7(2) . . . . ?
C20 C16 C17 C18 -177.9(14) . . . . ?
C16 C17 C18 C19 -4(2) . . . . ?
C16 C17 C18 C21 -175.0(15) . . . . ?
C15 N3 C19 C18 8(2) . . . . ?
Rh3 N3 C19 C18 -170.0(13) . . . . ?
C17 C18 C19 N3 -3(2) . . . . ?
C21 C18 C19 N3 168.0(16) . . . . ?
K1 O10 C20 O9 -134.7(16) . . . . ?
K1 O10 C20 C16 50(3) . . . . ?
Rh1 O9 C20 O10 -1(2) . . . . ?
Rh1 O9 C20 C16 174.6(9) . . . . ?
C17 C16 C20 O10 174.9(15) . . . . ?
C15 C16 C20 O10 -10(2) . . . . ?
C17 C16 C20 O9 -1(2) . . . . ?
C15 C16 C20 O9 173.8(13) . . . . ?
Rh2 O11 C21 O12 -48(2) 2 . . . ?
Rh2 O11 C21 C18 136.7(12) 2 . . . ?
C19 C18 C21 O12 21(2) . . . . ?
C17 C18 C21 O12 -168.7(16) . . . . ?
C19 C18 C21 O11 -163.1(15) . . . . ?
C17 C18 C21 O11 7(2) . . . . ?
C26 Rh1 C22 C23 -113.4(15) . . . . ?
O9 Rh1 C22 C23 40.9(14) . . . . ?
C24 Rh1 C22 C23 -35.3(11) . . . . ?
C25 Rh1 C22 C23 -76.4(12) . . . . ?
N1 Rh1 C22 C23 -157.3(10) . . . . ?
O7 Rh1 C22 C23 121.1(11) 2 . . . ?
O9 Rh1 C22 C26 154.3(10) . . . . ?
C23 Rh1 C22 C26 113.4(15) . . . . ?
C24 Rh1 C22 C26 78.1(12) . . . . ?
C25 Rh1 C22 C26 37.1(11) . . . . ?
N1 Rh1 C22 C26 -43.9(13) . . . . ?
O7 Rh1 C22 C26 -125.5(11) 2 . . . ?
C26 Rh1 C22 C27 122(2) . . . . ?
O9 Rh1 C22 C27 -84.1(19) . . . . ?
C23 Rh1 C22 C27 -125(2) . . . . ?
C24 Rh1 C22 C27 -160(2) . . . . ?
C25 Rh1 C22 C27 159(2) . . . . ?
N1 Rh1 C22 C27 77.8(19) . . . . ?
O7 Rh1 C22 C27 -3.8(18) 2 . . . ?
C26 C22 C23 C24 0(2) . . . . ?
C27 C22 C23 C24 179.4(19) . . . . ?
Rh1 C22 C23 C24 62.1(15) . . . . ?
C26 C22 C23 C28 177.2(19) . . . . ?
C27 C22 C23 C28 -4(3) . . . . ?
Rh1 C22 C23 C28 -121(2) . . . . ?
C26 C22 C23 Rh1 -61.9(11) . . . . ?
C27 C22 C23 Rh1 117(2) . . . . ?
C26 Rh1 C23 C24 -77.7(13) . . . . ?
O9 Rh1 C23 C24 89.2(13) . . . . ?
C22 Rh1 C23 C24 -118.9(18) . . . . ?
C25 Rh1 C23 C24 -34.3(12) . . . . ?
N1 Rh1 C23 C24 -42(3) . . . . ?
O7 Rh1 C23 C24 173.6(11) 2 . . . ?
C26 Rh1 C23 C22 41.2(11) . . . . ?
O9 Rh1 C23 C22 -151.9(10) . . . . ?
C24 Rh1 C23 C22 118.9(18) . . . . ?
C25 Rh1 C23 C22 84.6(12) . . . . ?
N1 Rh1 C23 C22 77(3) . . . . ?
O7 Rh1 C23 C22 -67.5(11) 2 . . . ?
C26 Rh1 C23 C28 156(2) . . . . ?
O9 Rh1 C23 C28 -37(2) . . . . ?
C22 Rh1 C23 C28 115(2) . . . . ?
C24 Rh1 C23 C28 -127(3) . . . . ?
C25 Rh1 C23 C28 -161(2) . . . . ?
N1 Rh1 C23 C28 -168.6(18) . . . . ?
O7 Rh1 C23 C28 47(2) 2 . . . ?
C22 C23 C24 C25 -1(3) . . . . ?
C28 C23 C24 C25 -178(2) . . . . ?
Rh1 C23 C24 C25 59.9(15) . . . . ?
C22 C23 C24 C29 172(2) . . . . ?
C28 C23 C24 C29 -4(4) . . . . ?
Rh1 C23 C24 C29 -127(2) . . . . ?
C22 C23 C24 Rh1 -60.8(14) . . . . ?
C28 C23 C24 Rh1 122(2) . . . . ?
C26 Rh1 C24 C23 83.4(13) . . . . ?
O9 Rh1 C24 C23 -98.5(13) . . . . ?
C22 Rh1 C24 C23 37.8(12) . . . . ?
C25 Rh1 C24 C23 123.3(17) . . . . ?
N1 Rh1 C24 C23 165.7(11) . . . . ?
O7 Rh1 C24 C23 -11(2) 2 . . . ?
C26 Rh1 C24 C25 -39.9(10) . . . . ?
O9 Rh1 C24 C25 138.3(10) . . . . ?
C22 Rh1 C24 C25 -85.5(12) . . . . ?
C23 Rh1 C24 C25 -123.3(17) . . . . ?
N1 Rh1 C24 C25 42.4(13) . . . . ?
O7 Rh1 C24 C25 -134.6(12) 2 . . . ?
C26 Rh1 C24 C29 -159(3) . . . . ?
O9 Rh1 C24 C29 19(2) . . . . ?
C22 Rh1 C24 C29 155(3) . . . . ?
C23 Rh1 C24 C29 117(3) . . . . ?
C25 Rh1 C24 C29 -119(3) . . . . ?
N1 Rh1 C24 C29 -77(3) . . . . ?
O7 Rh1 C24 C29 106(2) 2 . . . ?
C23 C24 C25 C26 1(2) . . . . ?
C29 C24 C25 C26 -172(2) . . . . ?
Rh1 C24 C25 C26 61.1(11) . . . . ?
C23 C24 C25 C30 -177(2) . . . . ?
C29 C24 C25 C30 10(3) . . . . ?
Rh1 C24 C25 C30 -117(2) . . . . ?
C23 C24 C25 Rh1 -59.9(16) . . . . ?
C29 C24 C25 Rh1 127(2) . . . . ?
C26 Rh1 C25 C24 114.8(15) . . . . ?
O9 Rh1 C25 C24 -53.7(12) . . . . ?
C22 Rh1 C25 C24 76.2(11) . . . . ?
C23 Rh1 C25 C24 33.5(11) . . . . ?
N1 Rh1 C25 C24 -148.7(10) . . . . ?
O7 Rh1 C25 C24 119.9(15) 2 . . . ?
O9 Rh1 C25 C26 -168.5(10) . . . . ?
C22 Rh1 C25 C26 -38.6(11) . . . . ?
C23 Rh1 C25 C26 -81.3(12) . . . . ?
C24 Rh1 C25 C26 -114.8(15) . . . . ?
N1 Rh1 C25 C26 96.5(11) . . . . ?
O7 Rh1 C25 C26 5.2(19) 2 . . . ?
C26 Rh1 C25 C30 -123(2) . . . . ?
O9 Rh1 C25 C30 68(2) . . . . ?
C22 Rh1 C25 C30 -162(2) . . . . ?
C23 Rh1 C25 C30 156(2) . . . . ?
C24 Rh1 C25 C30 122(2) . . . . ?
N1 Rh1 C25 C30 -27(2) . . . . ?
O7 Rh1 C25 C30 -118.0(19) 2 . . . ?
C24 C25 C26 C22 -1.1(19) . . . . ?
C30 C25 C26 C22 176.8(19) . . . . ?
Rh1 C25 C26 C22 61.7(11) . . . . ?
C24 C25 C26 C31 -179.2(19) . . . . ?
C30 C25 C26 C31 -1(3) . . . . ?
Rh1 C25 C26 C31 -116.5(19) . . . . ?
C24 C25 C26 Rh1 -62.7(12) . . . . ?
C30 C25 C26 Rh1 115(2) . . . . ?
C23 C22 C26 C25 1(2) . . . . ?
C27 C22 C26 C25 -178.7(17) . . . . ?
Rh1 C22 C26 C25 -62.8(12) . . . . ?
C23 C22 C26 C31 179(2) . . . . ?
C27 C22 C26 C31 -1(3) . . . . ?
Rh1 C22 C26 C31 115(2) . . . . ?
C23 C22 C26 Rh1 63.4(13) . . . . ?
C27 C22 C26 Rh1 -115.9(19) . . . . ?
O9 Rh1 C26 C25 32(3) . . . . ?
C22 Rh1 C26 C25 118.1(16) . . . . ?
C23 Rh1 C26 C25 78.7(12) . . . . ?
C24 Rh1 C26 C25 38.1(10) . . . . ?
N1 Rh1 C26 C25 -91.8(11) . . . . ?
O7 Rh1 C26 C25 -177.5(9) 2 . . . ?
O9 Rh1 C26 C22 -86(2) . . . . ?
C23 Rh1 C26 C22 -39.5(10) . . . . ?
C24 Rh1 C26 C22 -80.0(12) . . . . ?
C25 Rh1 C26 C22 -118.1(16) . . . . ?
N1 Rh1 C26 C22 150.1(10) . . . . ?
O7 Rh1 C26 C22 64.4(11) 2 . . . ?
O9 Rh1 C26 C31 151.1(18) . . . . ?
C22 Rh1 C26 C31 -123(2) . . . . ?
C23 Rh1 C26 C31 -162(2) . . . . ?
C24 Rh1 C26 C31 157(2) . . . . ?
C25 Rh1 C26 C31 119(2) . . . . ?
N1 Rh1 C26 C31 27.2(18) . . . . ?
O7 Rh1 C26 C31 -58.6(18) 2 . . . ?
O11 Rh2 C32 C33 126.1(11) 2 . . . ?
C36 Rh2 C32 C33 -113.3(16) . . . . ?
N2 Rh2 C32 C33 -154.9(10) . . . . ?
O1 Rh2 C32 C33 44.4(14) . . . . ?
C35 Rh2 C32 C33 -75.3(12) . . . . ?
C34 Rh2 C32 C33 -34.0(11) . . . . ?
O11 Rh2 C32 C36 -120.7(10) 2 . . . ?
C33 Rh2 C32 C36 113.3(16) . . . . ?
N2 Rh2 C32 C36 -41.7(14) . . . . ?
O1 Rh2 C32 C36 157.7(9) . . . . ?
C35 Rh2 C32 C36 37.9(10) . . . . ?
C34 Rh2 C32 C36 79.3(11) . . . . ?
O11 Rh2 C32 C37 -4.3(18) 2 . . . ?
C33 Rh2 C32 C37 -130(2) . . . . ?
C36 Rh2 C32 C37 116(2) . . . . ?
N2 Rh2 C32 C37 75(2) . . . . ?
O1 Rh2 C32 C37 -86(2) . . . . ?
C35 Rh2 C32 C37 154(2) . . . . ?
C34 Rh2 C32 C37 -164(2) . . . . ?
C36 C32 C33 C34 1.5(19) . . . . ?
C37 C32 C33 C34 178.8(18) . . . . ?
Rh2 C32 C33 C34 60.9(13) . . . . ?
C36 C32 C33 C38 178.5(15) . . . . ?
C37 C32 C33 C38 -4(3) . . . . ?
Rh2 C32 C33 C38 -122.1(16) . . . . ?
C36 C32 C33 Rh2 -59.5(10) . . . . ?
C37 C32 C33 Rh2 118(2) . . . . ?
O11 Rh2 C33 C32 -62.2(12) 2 . . . ?
C36 Rh2 C33 C32 41.2(11) . . . . ?
N2 Rh2 C33 C32 77(3) . . . . ?
O1 Rh2 C33 C32 -149.2(11) . . . . ?
C35 Rh2 C33 C32 87.5(13) . . . . ?
C34 Rh2 C33 C32 124.6(17) . . . . ?
O11 Rh2 C33 C34 173.2(10) 2 . . . ?
C36 Rh2 C33 C34 -83.4(12) . . . . ?
N2 Rh2 C33 C34 -47(3) . . . . ?
O1 Rh2 C33 C34 86.2(12) . . . . ?
C35 Rh2 C33 C34 -37.2(11) . . . . ?
C32 Rh2 C33 C34 -124.6(17) . . . . ?
O11 Rh2 C33 C38 54(2) 2 . . . ?
C36 Rh2 C33 C38 157(2) . . . . ?
N2 Rh2 C33 C38 -166.6(17) . . . . ?
O1 Rh2 C33 C38 -33(2) . . . . ?
C35 Rh2 C33 C38 -156(2) . . . . ?
C34 Rh2 C33 C38 -119(2) . . . . ?
C32 Rh2 C33 C38 116(2) . . . . ?
C32 C33 C34 C35 -1(2) . . . . ?
C38 C33 C34 C35 -178.0(16) . . . . ?
Rh2 C33 C34 C35 60.7(12) . . . . ?
C32 C33 C34 C39 176.7(17) . . . . ?
C38 C33 C34 C39 0(3) . . . . ?
Rh2 C33 C34 C39 -121.4(18) . . . . ?
C32 C33 C34 Rh2 -61.9(13) . . . . ?
C38 C33 C34 Rh2 121.3(17) . . . . ?
O11 Rh2 C34 C33 -13(2) 2 . . . ?
C36 Rh2 C34 C33 77.4(12) . . . . ?
N2 Rh2 C34 C33 163.4(10) . . . . ?
O1 Rh2 C34 C33 -101.7(11) . . . . ?
C35 Rh2 C34 C33 118.2(17) . . . . ?
C32 Rh2 C34 C33 33.5(11) . . . . ?
O11 Rh2 C34 C35 -131.5(14) 2 . . . ?
C33 Rh2 C34 C35 -118.2(17) . . . . ?
C36 Rh2 C34 C35 -40.8(11) . . . . ?
N2 Rh2 C34 C35 45.2(14) . . . . ?
O1 Rh2 C34 C35 140.1(11) . . . . ?
C32 Rh2 C34 C35 -84.6(12) . . . . ?
O11 Rh2 C34 C39 105(2) 2 . . . ?
C33 Rh2 C34 C39 119(3) . . . . ?
C36 Rh2 C34 C39 -164(3) . . . . ?
N2 Rh2 C34 C39 -78(2) . . . . ?
O1 Rh2 C34 C39 17(2) . . . . ?
C35 Rh2 C34 C39 -123(3) . . . . ?
C32 Rh2 C34 C39 152(2) . . . . ?
C33 C34 C35 C40 -178.4(18) . . . . ?
C39 C34 C35 C40 4(3) . . . . ?
Rh2 C34 C35 C40 -118.9(18) . . . . ?
C33 C34 C35 C36 0.2(18) . . . . ?
C39 C34 C35 C36 -177.6(17) . . . . ?
Rh2 C34 C35 C36 59.7(10) . . . . ?
C33 C34 C35 Rh2 -59.5(12) . . . . ?
C39 C34 C35 Rh2 122.6(19) . . . . ?
O11 Rh2 C35 C34 130.9(14) 2 . . . ?
C33 Rh2 C35 C34 37.5(11) . . . . ?
C36 Rh2 C35 C34 115.6(16) . . . . ?
N2 Rh2 C35 C34 -145.6(12) . . . . ?
O1 Rh2 C35 C34 -51.5(14) . . . . ?
C32 Rh2 C35 C34 78.9(13) . . . . ?
O11 Rh2 C35 C40 -113(2) 2 . . . ?
C33 Rh2 C35 C40 154(2) . . . . ?
C36 Rh2 C35 C40 -128(3) . . . . ?
N2 Rh2 C35 C40 -29(2) . . . . ?
O1 Rh2 C35 C40 65(2) . . . . ?
C34 Rh2 C35 C40 117(3) . . . . ?
C32 Rh2 C35 C40 -164(2) . . . . ?
O11 Rh2 C35 C36 15.3(18) 2 . . . ?
C33 Rh2 C35 C36 -78.1(11) . . . . ?
N2 Rh2 C35 C36 98.8(10) . . . . ?
O1 Rh2 C35 C36 -167.1(8) . . . . ?
C34 Rh2 C35 C36 -115.6(16) . . . . ?
C32 Rh2 C35 C36 -36.7(10) . . . . ?
C33 C32 C36 C35 -1.3(17) . . . . ?
C37 C32 C36 C35 -179.0(15) . . . . ?
Rh2 C32 C36 C35 -61.2(10) . . . . ?
C33 C32 C36 C41 180.0(15) . . . . ?
C37 C32 C36 C41 2(3) . . . . ?
Rh2 C32 C36 C41 120.0(16) . . . . ?
C33 C32 C36 Rh2 60.0(11) . . . . ?
C37 C32 C36 Rh2 -117.7(16) . . . . ?
C34 C35 C36 C32 0.7(17) . . . . ?
C40 C35 C36 C32 179(2) . . . . ?
Rh2 C35 C36 C32 62.6(11) . . . . ?
C34 C35 C36 C41 179.4(15) . . . . ?
C40 C35 C36 C41 -2(3) . . . . ?
Rh2 C35 C36 C41 -118.7(15) . . . . ?
C34 C35 C36 Rh2 -61.9(11) . . . . ?
C40 C35 C36 Rh2 117(2) . . . . ?
O11 Rh2 C36 C32 67.7(11) 2 . . . ?
C33 Rh2 C36 C32 -39.3(11) . . . . ?
N2 Rh2 C36 C32 151.4(10) . . . . ?
O1 Rh2 C36 C32 -79(3) . . . . ?
C35 Rh2 C36 C32 -119.9(15) . . . . ?
C34 Rh2 C36 C32 -82.1(12) . . . . ?
O11 Rh2 C36 C35 -172.5(9) 2 . . . ?
C33 Rh2 C36 C35 80.6(11) . . . . ?
N2 Rh2 C36 C35 -88.8(10) . . . . ?
O1 Rh2 C36 C35 41(3) . . . . ?
C34 Rh2 C36 C35 37.8(10) . . . . ?
C32 Rh2 C36 C35 119.9(15) . . . . ?
O11 Rh2 C36 C41 -53.0(18) 2 . . . ?
C33 Rh2 C36 C41 -160(2) . . . . ?
N2 Rh2 C36 C41 30.7(18) . . . . ?
O1 Rh2 C36 C41 160.5(17) . . . . ?
C35 Rh2 C36 C41 119(2) . . . . ?
C34 Rh2 C36 C41 157(2) . . . . ?
C32 Rh2 C36 C41 -121(2) . . . . ?
C43 Rh3 C42 C46 118.2(18) . . . . ?
C45 Rh3 C42 C46 36.4(11) . . . . ?
O5 Rh3 C42 C46 157.9(10) . . . . ?
O3 Rh3 C42 C46 -119.3(12) 2 . . . ?
C44 Rh3 C42 C46 78.7(13) . . . . ?
N3 Rh3 C42 C46 -36.3(16) . . . . ?
C45 Rh3 C42 C43 -81.8(13) . . . . ?
O5 Rh3 C42 C43 39.7(16) . . . . ?
O3 Rh3 C42 C43 122.5(12) 2 . . . ?
C46 Rh3 C42 C43 -118.2(18) . . . . ?
C44 Rh3 C42 C43 -39.5(12) . . . . ?
N3 Rh3 C42 C43 -154.5(11) . . . . ?
C43 Rh3 C42 C47 -116(3) . . . . ?
C45 Rh3 C42 C47 162(2) . . . . ?
O5 Rh3 C42 C47 -76(2) . . . . ?
O3 Rh3 C42 C47 7(2) 2 . . . ?
C46 Rh3 C42 C47 126(3) . . . . ?
C44 Rh3 C42 C47 -155(2) . . . . ?
N3 Rh3 C42 C47 90(2) . . . . ?
C46 C42 C43 C44 6(2) . . . . ?
C47 C42 C43 C44 -178.5(17) . . . . ?
Rh3 C42 C43 C44 66.0(12) . . . . ?
C46 C42 C43 C48 175(2) . . . . ?
C47 C42 C43 C48 -9(3) . . . . ?
Rh3 C42 C43 C48 -124(2) . . . . ?
C46 C42 C43 Rh3 -60.2(13) . . . . ?
C47 C42 C43 Rh3 115.5(18) . . . . ?
C45 Rh3 C43 C44 -36.3(11) . . . . ?
O5 Rh3 C43 C44 92.9(12) . . . . ?
O3 Rh3 C43 C44 177.9(10) 2 . . . ?
C46 Rh3 C43 C44 -77.7(13) . . . . ?
C42 Rh3 C43 C44 -114.1(18) . . . . ?
N3 Rh3 C43 C44 -33(3) . . . . ?
C45 Rh3 C43 C42 77.7(13) . . . . ?
O5 Rh3 C43 C42 -153.1(12) . . . . ?
O3 Rh3 C43 C42 -68.0(13) 2 . . . ?
C46 Rh3 C43 C42 36.4(12) . . . . ?
C44 Rh3 C43 C42 114.1(18) . . . . ?
N3 Rh3 C43 C42 81(3) . . . . ?
C45 Rh3 C43 C48 -148(2) . . . . ?
O5 Rh3 C43 C48 -18(2) . . . . ?
O3 Rh3 C43 C48 67(2) 2 . . . ?
C46 Rh3 C43 C48 171(2) . . . . ?
C42 Rh3 C43 C48 135(3) . . . . ?
C44 Rh3 C43 C48 -111(3) . . . . ?
N3 Rh3 C43 C48 -143.9(19) . . . . ?
C42 C43 C44 C45 -6.9(19) . . . . ?
C48 C43 C44 C45 -178.8(16) . . . . ?
Rh3 C43 C44 C45 58.6(12) . . . . ?
C42 C43 C44 C49 175(2) . . . . ?
C48 C43 C44 C49 3(3) . . . . ?
Rh3 C43 C44 C49 -120(2) . . . . ?
C42 C43 C44 Rh3 -65.5(11) . . . . ?
C48 C43 C44 Rh3 122.6(17) . . . . ?
C43 Rh3 C44 C45 -119.0(17) . . . . ?
O5 Rh3 C44 C45 145.3(11) . . . . ?
O3 Rh3 C44 C45 -123.3(15) 2 . . . ?
C46 Rh3 C44 C45 -36.6(12) . . . . ?
C42 Rh3 C44 C45 -78.7(13) . . . . ?
N3 Rh3 C44 C45 49.2(13) . . . . ?
C45 Rh3 C44 C43 119.0(17) . . . . ?
O5 Rh3 C44 C43 -95.7(12) . . . . ?
O3 Rh3 C44 C43 -4(2) 2 . . . ?
C46 Rh3 C44 C43 82.4(13) . . . . ?
C42 Rh3 C44 C43 40.3(12) . . . . ?
N3 Rh3 C44 C43 168.2(11) . . . . ?
C43 Rh3 C44 C49 124(3) . . . . ?
C45 Rh3 C44 C49 -117(3) . . . . ?
O5 Rh3 C44 C49 28(2) . . . . ?
O3 Rh3 C44 C49 120(2) 2 . . . ?
C46 Rh3 C44 C49 -154(2) . . . . ?
C42 Rh3 C44 C49 164(2) . . . . ?
N3 Rh3 C44 C49 -68(2) . . . . ?
C43 C44 C45 C46 6(2) . . . . ?
C49 C44 C45 C46 -176.1(19) . . . . ?
Rh3 C44 C45 C46 63.3(14) . . . . ?
C43 C44 C45 C50 177.8(18) . . . . ?
C49 C44 C45 C50 -4(3) . . . . ?
Rh3 C44 C45 C50 -124(2) . . . . ?
C43 C44 C45 Rh3 -57.7(12) . . . . ?
C49 C44 C45 Rh3 121(2) . . . . ?
C43 Rh3 C45 C46 -81.1(13) . . . . ?
O5 Rh3 C45 C46 -165.7(10) . . . . ?
O3 Rh3 C45 C46 16.0(19) 2 . . . ?
C42 Rh3 C45 C46 -36.8(11) . . . . ?
C44 Rh3 C45 C46 -118.5(17) . . . . ?
N3 Rh3 C45 C46 100.0(12) . . . . ?
C43 Rh3 C45 C44 37.3(11) . . . . ?
O5 Rh3 C45 C44 -47.3(14) . . . . ?
O3 Rh3 C45 C44 134.5(12) 2 . . . ?
C46 Rh3 C45 C44 118.5(17) . . . . ?
C42 Rh3 C45 C44 81.7(13) . . . . ?
N3 Rh3 C45 C44 -141.5(11) . . . . ?
C43 Rh3 C45 C50 162(2) . . . . ?
O5 Rh3 C45 C50 78(2) . . . . ?
O3 Rh3 C45 C50 -101(2) 2 . . . ?
C46 Rh3 C45 C50 -117(2) . . . . ?
C42 Rh3 C45 C50 -153(2) . . . . ?
C44 Rh3 C45 C50 125(3) . . . . ?
N3 Rh3 C45 C50 -17(2) . . . . ?
C44 C45 C46 C42 -2(2) . . . . ?
C50 C45 C46 C42 -174.8(17) . . . . ?
Rh3 C45 C46 C42 61.8(13) . . . . ?
C44 C45 C46 C51 -177(2) . . . . ?
C50 C45 C46 C51 10(3) . . . . ?
Rh3 C45 C46 C51 -113(3) . . . . ?
C44 C45 C46 Rh3 -63.7(13) . . . . ?
C50 C45 C46 Rh3 123.4(17) . . . . ?
C43 C42 C46 C45 -2(2) . . . . ?
C47 C42 C46 C45 -177.8(19) . . . . ?
Rh3 C42 C46 C45 -60.9(14) . . . . ?
C43 C42 C46 C51 173.7(18) . . . . ?
C47 C42 C46 C51 -2(3) . . . . ?
Rh3 C42 C46 C51 115.2(19) . . . . ?
C43 C42 C46 Rh3 58.4(12) . . . . ?
C47 C42 C46 Rh3 -117(2) . . . . ?
C43 Rh3 C46 C45 80.4(13) . . . . ?
O5 Rh3 C46 C45 44(3) . . . . ?
O3 Rh3 C46 C45 -171.2(11) 2 . . . ?
C42 Rh3 C46 C45 118.9(17) . . . . ?
C44 Rh3 C46 C45 37.1(11) . . . . ?
N3 Rh3 C46 C45 -86.6(12) . . . . ?
C43 Rh3 C46 C42 -38.4(12) . . . . ?
C45 Rh3 C46 C42 -118.9(17) . . . . ?
O5 Rh3 C46 C42 -75(3) . . . . ?
O3 Rh3 C46 C42 70.0(12) 2 . . . ?
C44 Rh3 C46 C42 -81.8(13) . . . . ?
N3 Rh3 C46 C42 154.5(11) . . . . ?
C43 Rh3 C46 C51 -150(2) . . . . ?
C45 Rh3 C46 C51 130(3) . . . . ?
O5 Rh3 C46 C51 173.6(19) . . . . ?
O3 Rh3 C46 C51 -42(2) 2 . . . ?
C42 Rh3 C46 C51 -112(3) . . . . ?
C44 Rh3 C46 C51 167(2) . . . . ?
N3 Rh3 C46 C51 43(2) . . . . ?

loop_
_platon_squeeze_void_nr
_platon_squeeze_void_average_x
_platon_squeeze_void_average_y
_platon_squeeze_void_average_z
_platon_squeeze_void_volume
_platon_squeeze_void_count_electrons
_platon_squeeze_void_content
1 0.046 0.000 0.500 762 261 ' '
2 0.000 0.500 0.000 101 36 ' '
